data_2241641
loop_
_publ_author_name
'Abdullah, Amzar Ahlami'
'Hassan, Nur Hafiq Hanif'
'Arshad, Suhana'
'Khalib, Nuridayanti Che'
'Razak, Ibrahim Abdul'

_publ_section_title
;
 (<i>E</i>)-1-(Anthracen-9-yl)-3-(2-chloro-6-fluorophenyl)prop-2-en-1-one:
 crystal structure and Hirshfeld surface analysis
;
_journal_coeditor_code HB7569
_journal_issue 5
_journal_name_full 'Acta Crystallographica Section E'
_journal_page_first 648
_journal_page_last 651
_journal_paper_doi 10.1107/S2056989016005028
_journal_volume 72
_journal_year 2016
_chemical_formula_iupac 'C23 H14 Cl F O'
_chemical_formula_moiety 'C23 H14 Cl F O'
_chemical_formula_sum 'C23 H14 Cl F O'
_chemical_formula_weight 360.79
_chemical_name_systematic
;
(<i>E</i>)-1-(Anthracen-9-yl)-3-(2-chloro-6-fluorophenyl)prop-2-en-1-one
;
_space_group_crystal_system triclinic
_space_group_IT_number 2
_space_group_name_Hall '-P 1'
_space_group_name_H-M_alt 'P -1'
_symmetry_space_group_name_Hall '-P 1'
_symmetry_space_group_name_H-M 'P -1'
_atom_sites_solution_hydrogens geom
_atom_sites_solution_primary direct
_atom_sites_solution_secondary difmap
_audit_creation_method SHELXL-2014/7
_cell_angle_alpha 94.364(2)
_cell_angle_beta 113.3517(19)
_cell_angle_gamma 92.866(2)
_cell_formula_units_Z 2
_cell_length_a 9.2846(9)
_cell_length_b 9.8777(10)
_cell_length_c 10.3624(11)
_cell_measurement_reflns_used 4550
_cell_measurement_temperature 296(2)
_cell_measurement_theta_max 29.36
_cell_measurement_theta_min 2.50
_cell_volume 866.63(15)
_computing_cell_refinement
;
SAINT (Bruker, 2009)
;
_computing_data_collection
;
APEX2 (Bruker, 2009)
;
_computing_data_reduction
;
SAINT (Bruker, 2009)
;
_computing_molecular_graphics
;
SHELXTL (Sheldrick, 2008)
;
_computing_publication_material
;
SHELXTL (Sheldrick, 2008)
;
_computing_structure_refinement
;
SHELXL2014 (Sheldrick, 2015)
;
_computing_structure_solution
;
SHELXTL (Sheldrick, 2008)
;
_diffrn_ambient_temperature 296(2)
_diffrn_measured_fraction_theta_full 0.985
_diffrn_measured_fraction_theta_max 0.986
_diffrn_measurement_device_type 'Bruker SMART APEXII DUO CCD'
_diffrn_measurement_method '\f and \w scans'
_diffrn_radiation_type MoK\a
_diffrn_radiation_wavelength 0.71073
_diffrn_reflns_av_R_equivalents 0.0266
_diffrn_reflns_limit_h_max 12
_diffrn_reflns_limit_h_min -12
_diffrn_reflns_limit_k_max 12
_diffrn_reflns_limit_k_min -12
_diffrn_reflns_limit_l_max 13
_diffrn_reflns_limit_l_min -13
_diffrn_reflns_number 15408
_diffrn_reflns_theta_full 25.242
_diffrn_reflns_theta_max 27.499
_diffrn_reflns_theta_min 2.076
_exptl_absorpt_coefficient_mu 0.239
_exptl_absorpt_correction_T_max 0.9740
_exptl_absorpt_correction_T_min 0.9051
_exptl_absorpt_correction_type multi-scan
_exptl_absorpt_process_details
;
(SADABS; Bruker, 2009)
;
_exptl_crystal_colour yellow
_exptl_crystal_density_diffrn 1.383
_exptl_crystal_description plate
_exptl_crystal_F_000 372
_exptl_crystal_size_max 0.426
_exptl_crystal_size_mid 0.386
_exptl_crystal_size_min 0.111
_refine_diff_density_max 0.274
_refine_diff_density_min -0.383
_refine_ls_extinction_method none
_refine_ls_goodness_of_fit_ref 1.040
_refine_ls_hydrogen_treatment mixed
_refine_ls_matrix_type full
_refine_ls_number_parameters 235
_refine_ls_number_reflns 3917
_refine_ls_number_restraints 0
_refine_ls_restrained_S_all 1.040
_refine_ls_R_factor_all 0.0609
_refine_ls_R_factor_gt 0.0462
_refine_ls_shift/su_max 0.001
_refine_ls_shift/su_mean 0.000
_refine_ls_structure_factor_coef Fsqd
_refine_ls_weighting_details 'w=1/[\s^2^(Fo^2^)+(0.0894P)^2^+0.1829P] where P=(Fo^2^+2Fc^2^)/3'
_refine_ls_weighting_scheme calc
_refine_ls_wR_factor_gt 0.1425
_refine_ls_wR_factor_ref 0.1592
_reflns_number_gt 2973
_reflns_number_total 3917
_reflns_threshold_expression 'I > 2\s(I)'
_cod_data_source_file hb7569sup1.cif
_cod_data_source_block I
_cod_database_code 2241641
_shelx_space_group_comment
;
The symmetry employed for this shelxl refinement is uniquely defined
by the following loop, which should always be used as a source of
symmetry information in preference to the above space-group names.
They are only intended as comments.
;
_shelx_estimated_absorpt_t_min 0.905
_shelx_estimated_absorpt_t_max 0.974

loop_
_space_group_symop_operation_xyz
'x, y, z'
'-x, -y, -z'

loop_
_atom_site_type_symbol
_atom_site_label
_atom_site_fract_x
_atom_site_fract_y
_atom_site_fract_z
_atom_site_U_iso_or_equiv
_atom_site_adp_type
_atom_site_calc_flag
_atom_site_occupancy
F F1 0.34800(14) 0.90969(12) 0.72673(15) 0.0699(4) Uani d 1
Cl Cl1 0.88071(6) 0.82117(5) 1.09430(6) 0.0677(2) Uani d 1
O O1 0.52128(16) 0.43191(13) 0.84772(16) 0.0550(4) Uani d 1
C C1 0.4948(2) 0.95649(18) 0.8188(2) 0.0458(4) Uani d 1
C C2 0.5336(3) 1.09407(19) 0.8323(2) 0.0550(5) Uani d 1
H H2A 0.4608 1.1517 0.7807 0.066 Uiso calc 1
C C3 0.6821(3) 1.14449(19) 0.9237(2) 0.0570(5) Uani d 1
H H3A 0.7116 1.2372 0.9327 0.068 Uiso calc 1
C C4 0.7881(2) 1.05996(19) 1.0024(2) 0.0526(5) Uani d 1
H H4A 0.8886 1.0950 1.0648 0.063 Uiso calc 1
C C5 0.7438(2) 0.92195(17) 0.98776(19) 0.0429(4) Uani d 1
C C6 0.5955(2) 0.86314(16) 0.89285(17) 0.0380(4) Uani d 1
C C7 0.5552(2) 0.71650(16) 0.87498(19) 0.0404(4) Uani d 1
H H7A 0.6308 0.6670 0.9364 0.048 Uiso calc 1
C C8 0.4263(2) 0.64341(17) 0.7838(2) 0.0434(4) Uani d 1
H H8A 0.3445 0.6871 0.7217 0.052 Uiso calc 1
C C9 0.4112(2) 0.49374(17) 0.77988(19) 0.0398(4) Uani d 1
C C10 0.2559(2) 0.41801(16) 0.68598(18) 0.0382(4) Uani d 1
C C11 0.2509(2) 0.31627(17) 0.58084(18) 0.0417(4) Uani d 1
C C12 0.3822(3) 0.2912(2) 0.5479(2) 0.0565(5) Uani d 1
H H12A 0.4763 0.3456 0.5947 0.068 Uiso calc 1
C C13 0.3721(3) 0.1887(3) 0.4489(3) 0.0718(7) Uani d 1
H H13A 0.4600 0.1736 0.4295 0.086 Uiso calc 1
C C14 0.2325(4) 0.1053(3) 0.3755(3) 0.0800(8) Uani d 1
H H14A 0.2291 0.0344 0.3096 0.096 Uiso calc 1
C C15 0.1029(3) 0.1272(3) 0.3997(2) 0.0700(6) Uani d 1
H H15A 0.0103 0.0718 0.3496 0.084 Uiso calc 1
C C16 0.1060(2) 0.23471(19) 0.50155(19) 0.0496(4) Uani d 1
C C17 -0.0258(2) 0.2597(2) 0.5264(2) 0.0551(5) Uani d 1
H H17A -0.1191 0.2055 0.4748 0.066 Uiso calc 1
C C18 -0.0244(2) 0.3629(2) 0.6260(2) 0.0479(4) Uani d 1
C C19 -0.1599(2) 0.3878(3) 0.6524(3) 0.0683(6) Uani d 1
H H19A -0.2546 0.3364 0.5986 0.082 Uiso calc 1
C C20 -0.1546(3) 0.4844(3) 0.7537(3) 0.0756(7) Uani d 1
H H20A -0.2455 0.5004 0.7677 0.091 Uiso calc 1
C C21 -0.0121(3) 0.5609(2) 0.8381(3) 0.0679(6) Uani d 1
H H21A -0.0092 0.6263 0.9087 0.081 Uiso calc 1
C C22 0.1212(2) 0.5408(2) 0.8184(2) 0.0528(5) Uani d 1
H H22A 0.2147 0.5916 0.8769 0.063 Uiso calc 1
C C23 0.1206(2) 0.44299(16) 0.70929(18) 0.0397(4) Uani d 1

loop_
_atom_site_aniso_label
_atom_site_aniso_U_11
_atom_site_aniso_U_22
_atom_site_aniso_U_33
_atom_site_aniso_U_12
_atom_site_aniso_U_13
_atom_site_aniso_U_23
F1 0.0491(7) 0.0501(7) 0.0787(9) 0.0030(5) -0.0066(6) 0.0012(6)
Cl1 0.0519(3) 0.0535(3) 0.0713(4) -0.0034(2) -0.0026(3) 0.0099(2)
O1 0.0412(7) 0.0393(7) 0.0702(9) 0.0012(5) 0.0087(6) -0.0007(6)
C1 0.0465(10) 0.0396(9) 0.0443(9) 0.0005(7) 0.0124(8) -0.0026(7)
C2 0.0695(13) 0.0368(9) 0.0554(11) 0.0083(9) 0.0216(10) 0.0036(8)
C3 0.0770(14) 0.0323(9) 0.0588(12) -0.0059(9) 0.0269(11) -0.0033(8)
C4 0.0562(11) 0.0411(9) 0.0514(11) -0.0150(8) 0.0166(9) -0.0070(8)
C5 0.0447(9) 0.0392(8) 0.0405(9) -0.0053(7) 0.0145(7) -0.0009(7)
C6 0.0423(9) 0.0335(8) 0.0377(8) -0.0024(6) 0.0170(7) -0.0011(6)
C7 0.0403(9) 0.0334(8) 0.0452(9) -0.0010(7) 0.0161(7) 0.0006(7)
C8 0.0388(9) 0.0353(8) 0.0504(10) -0.0022(7) 0.0128(8) 0.0026(7)
C9 0.0368(8) 0.0360(8) 0.0455(9) -0.0032(7) 0.0173(7) -0.0026(7)
C10 0.0376(8) 0.0336(8) 0.0403(8) -0.0034(6) 0.0137(7) 0.0011(6)
C11 0.0439(9) 0.0408(9) 0.0368(8) -0.0021(7) 0.0136(7) 0.0007(7)
C12 0.0575(12) 0.0626(12) 0.0523(11) -0.0026(10) 0.0281(10) -0.0063(9)
C13 0.0805(17) 0.0812(16) 0.0618(14) 0.0067(13) 0.0405(13) -0.0115(12)
C14 0.101(2) 0.0781(16) 0.0578(14) -0.0017(15) 0.0358(14) -0.0256(12)
C15 0.0773(15) 0.0670(14) 0.0508(12) -0.0131(12) 0.0171(11) -0.0213(10)
C16 0.0523(11) 0.0490(10) 0.0376(9) -0.0053(8) 0.0102(8) -0.0034(7)
C17 0.0403(10) 0.0614(12) 0.0475(10) -0.0108(8) 0.0043(8) -0.0053(9)
C18 0.0357(9) 0.0537(10) 0.0470(10) -0.0008(7) 0.0096(8) 0.0051(8)
C19 0.0352(10) 0.0876(16) 0.0737(15) -0.0047(10) 0.0160(10) -0.0008(13)
C20 0.0488(12) 0.0917(18) 0.0939(19) 0.0084(12) 0.0379(13) 0.0001(15)
C21 0.0670(14) 0.0652(13) 0.0828(16) 0.0050(11) 0.0444(13) -0.0055(12)
C22 0.0486(10) 0.0475(10) 0.0636(12) -0.0039(8) 0.0273(9) -0.0080(9)
C23 0.0383(8) 0.0362(8) 0.0422(9) -0.0005(7) 0.0140(7) 0.0040(7)

loop_
_atom_type_symbol
_atom_type_description
_atom_type_scat_dispersion_real
_atom_type_scat_dispersion_imag
_atom_type_scat_source
C C 0.0033 0.0016 'International Tables Vol C Tables 4.2.6.8 and 6.1.1.4'
H H 0.0000 0.0000 'International Tables Vol C Tables 4.2.6.8 and 6.1.1.4'
O O 0.0106 0.0060 'International Tables Vol C Tables 4.2.6.8 and 6.1.1.4'
F F 0.0171 0.0103 'International Tables Vol C Tables 4.2.6.8 and 6.1.1.4'
Cl Cl 0.1484 0.1585 'International Tables Vol C Tables 4.2.6.8 and 6.1.1.4'

loop_
_geom_angle_atom_site_label_1
_geom_angle_atom_site_label_2
_geom_angle_atom_site_label_3
_geom_angle
F1 C1 C2 116.89(17)
F1 C1 C6 118.40(15)
C2 C1 C6 124.72(18)
C3 C2 C1 118.30(19)
C3 C2 H2A 120.9
C1 C2 H2A 120.9
C2 C3 C4 120.80(17)
C2 C3 H3A 119.6
C4 C3 H3A 119.6
C3 C4 C5 119.26(18)
C3 C4 H4A 120.4
C5 C4 H4A 120.4
C4 C5 C6 122.82(17)
C4 C5 Cl1 117.09(14)
C6 C5 Cl1 120.08(13)
C1 C6 C5 114.05(15)
C1 C6 C7 124.47(16)
C5 C6 C7 121.48(16)
C8 C7 C6 129.39(17)
C8 C7 H7A 115.3
C6 C7 H7A 115.3
C7 C8 C9 120.76(17)
C7 C8 H8A 119.6
C9 C8 H8A 119.6
O1 C9 C8 121.54(15)
O1 C9 C10 120.20(15)
C8 C9 C10 118.24(15)
C23 C10 C11 120.91(15)
C23 C10 C9 119.90(14)
C11 C10 C9 119.07(15)
C10 C11 C12 123.31(16)
C10 C11 C16 118.82(16)
C12 C11 C16 117.86(16)
C13 C12 C11 120.8(2)
C13 C12 H12A 119.6
C11 C12 H12A 119.6
C12 C13 C14 121.4(2)
C12 C13 H13A 119.3
C14 C13 H13A 119.3
C15 C14 C13 120.3(2)
C15 C14 H14A 119.9
C13 C14 H14A 119.9
C14 C15 C16 120.8(2)
C14 C15 H15A 119.6
C16 C15 H15A 119.6
C17 C16 C15 121.58(19)
C17 C16 C11 119.60(17)
C15 C16 C11 118.81(19)
C16 C17 C18 122.30(17)
C16 C17 H17A 118.8
C18 C17 H17A 118.8
C17 C18 C19 122.26(18)
C17 C18 C23 118.89(17)
C19 C18 C23 118.79(18)
C20 C19 C18 121.4(2)
C20 C19 H19A 119.3
C18 C19 H19A 119.3
C19 C20 C21 120.1(2)
C19 C20 H20A 120.0
C21 C20 H20A 120.0
C22 C21 C20 121.0(2)
C22 C21 H21A 119.5
C20 C21 H21A 119.5
C21 C22 C23 121.0(2)
C21 C22 H22A 119.5
C23 C22 H22A 119.5
C10 C23 C22 122.97(16)
C10 C23 C18 119.40(16)
C22 C23 C18 117.55(16)

loop_
_geom_bond_atom_site_label_1
_geom_bond_atom_site_label_2
_geom_bond_distance
F1 C1 1.350(2)
Cl1 C5 1.734(2)
O1 C9 1.212(2)
C1 C2 1.371(3)
C1 C6 1.392(3)
C2 C3 1.367(3)
C2 H2A 0.9300
C3 C4 1.371(3)
C3 H3A 0.9300
C4 C5 1.383(2)
C4 H4A 0.9300
C5 C6 1.400(2)
C6 C7 1.457(2)
C7 C8 1.326(2)
C7 H7A 0.9300
C8 C9 1.474(2)
C8 H8A 0.9300
C9 C10 1.501(2)
C10 C23 1.401(2)
C10 C11 1.410(2)
C11 C12 1.418(3)
C11 C16 1.431(2)
C12 C13 1.358(3)
C12 H12A 0.9300
C13 C14 1.398(4)
C13 H13A 0.9300
C14 C15 1.347(4)
C14 H14A 0.9300
C15 C16 1.430(3)
C15 H15A 0.9300
C16 C17 1.377(3)
C17 C18 1.391(3)
C17 H17A 0.9300
C18 C19 1.419(3)
C18 C23 1.432(2)
C19 C20 1.348(4)
C19 H19A 0.9300
C20 C21 1.403(4)
C20 H20A 0.9300
C21 C22 1.353(3)
C21 H21A 0.9300
C22 C23 1.429(3)
C22 H22A 0.9300

loop_
_geom_hbond_atom_site_label_D
_geom_hbond_atom_site_label_H
_geom_hbond_atom_site_label_A
_geom_hbond_site_symmetry_A
_geom_hbond_distance_DH
_geom_hbond_distance_HA
_geom_hbond_distance_DA
_geom_hbond_angle_DHA
_geom_hbond_publ_flag
C8 H8A F1 . 0.93 2.19 2.808(2) 123 yes
C17 H17A F1 2_566 0.93 2.46 3.353(2) 161 yes
C14 H14A Cg1 2_666 0.93 2.99 3.712(3) 136 yes

loop_
_geom_torsion_atom_site_label_1
_geom_torsion_atom_site_label_2
_geom_torsion_atom_site_label_3
_geom_torsion_atom_site_label_4
_geom_torsion
F1 C1 C2 C3 -179.33(18)
C6 C1 C2 C3 0.7(3)
C1 C2 C3 C4 -1.6(3)
C2 C3 C4 C5 0.5(3)
C3 C4 C5 C6 1.7(3)
C3 C4 C5 Cl1 -177.92(16)
F1 C1 C6 C5 -178.72(16)
C2 C1 C6 C5 1.2(3)
F1 C1 C6 C7 1.9(3)
C2 C1 C6 C7 -178.11(18)
C4 C5 C6 C1 -2.4(2)
Cl1 C5 C6 C1 177.15(13)
C4 C5 C6 C7 176.95(17)
Cl1 C5 C6 C7 -3.5(2)
C1 C6 C7 C8 4.7(3)
C5 C6 C7 C8 -174.62(18)
C6 C7 C8 C9 177.73(16)
C7 C8 C9 O1 -8.3(3)
C7 C8 C9 C10 173.29(16)
O1 C9 C10 C23 120.22(19)
C8 C9 C10 C23 -61.4(2)
O1 C9 C10 C11 -55.8(2)
C8 C9 C10 C11 122.59(18)
C23 C10 C11 C12 176.76(17)
C9 C10 C11 C12 -7.2(3)
C23 C10 C11 C16 -2.5(3)
C9 C10 C11 C16 173.54(16)
C10 C11 C12 C13 177.7(2)
C16 C11 C12 C13 -3.0(3)
C11 C12 C13 C14 0.5(4)
C12 C13 C14 C15 1.5(4)
C13 C14 C15 C16 -0.7(4)
C14 C15 C16 C17 179.2(2)
C14 C15 C16 C11 -1.9(4)
C10 C11 C16 C17 1.9(3)
C12 C11 C16 C17 -177.37(19)
C10 C11 C16 C15 -177.00(19)
C12 C11 C16 C15 3.7(3)
C15 C16 C17 C18 179.4(2)
C11 C16 C17 C18 0.5(3)
C16 C17 C18 C19 -179.5(2)
C16 C17 C18 C23 -2.3(3)
C17 C18 C19 C20 177.0(2)
C23 C18 C19 C20 -0.1(4)
C18 C19 C20 C21 -1.5(4)
C19 C20 C21 C22 1.0(4)
C20 C21 C22 C23 1.2(4)
C11 C10 C23 C22 177.24(17)
C9 C10 C23 C22 1.3(3)
C11 C10 C23 C18 0.7(3)
C9 C10 C23 C18 -175.30(15)
C21 C22 C23 C10 -179.4(2)
C21 C22 C23 C18 -2.8(3)
C17 C18 C23 C10 1.7(3)
C19 C18 C23 C10 178.96(19)
C17 C18 C23 C22 -175.05(19)
C19 C18 C23 C22 2.2(3)

_cod_database_fobs_code 2241641
